data_2207210
loop_
_publ_author_name
'Alpaslan, G\"okhan'
'\"Ozdamar, \"Ozg\"ur'
'Odaba\,so\(glu, Mustafa'
'Ersanl\?i, Cem C\"uneyt'
'Erd\"onmez, Ahmet'
'Ocak \'Iskeleli, Nazan'

_publ_section_title
;
 (<i>Z</i>)-Ethyl
 4-chloro-2-[2-(2-chlorophenyl)hydrazono]-3-oxobutanoate
;
_journal_coeditor_code DN6260
_journal_issue 11
_journal_name_full 'Acta Crystallographica Section E'
_journal_page_first o3648
_journal_page_last o3650
_journal_paper_doi 10.1107/S1600536805032022
_journal_volume 61
_journal_year 2005
_chemical_formula_iupac 'C12 H12 Cl2 N2 O3'
_chemical_formula_moiety 'C12 H12 Cl2 N2 O3'
_chemical_formula_sum 'C12 H12 Cl2 N2 O3'
_chemical_formula_weight 303.14
_chemical_name_systematic
;
(Z)-Ethyl 4-chloro-2-[2-(2-chlorophenyl)hydrazono]-3-oxobutanoate
;
_space_group_IT_number 2
_symmetry_cell_setting triclinic
_symmetry_space_group_name_Hall '-P 1'
_symmetry_space_group_name_H-M 'P -1'
_atom_sites_solution_hydrogens geom
_atom_sites_solution_primary direct
_atom_sites_solution_secondary difmap
_audit_creation_method SHELXL-97
_cell_angle_alpha 95.000(5)
_cell_angle_beta 94.336(5)
_cell_angle_gamma 102.054(5)
_cell_formula_units_Z 2
_cell_length_a 4.466(5)
_cell_length_b 9.248(5)
_cell_length_c 17.078(5)
_cell_measurement_reflns_used 10737
_cell_measurement_temperature 296(2)
_cell_measurement_theta_max 27.1
_cell_measurement_theta_min 2.3
_cell_volume 684.0(9)
_computing_cell_refinement X-AREA
_computing_data_collection 'X-AREA (Stoe & Cie, 2002)'
_computing_data_reduction 'X-RED32 (Stoe & Cie, 2002)'
_computing_molecular_graphics 'ORTEPIII (Burnett & Johnson, 1996) and ORTEP-3 for Windows (Farrugia, 1997)'
_computing_publication_material 'WinGX (Farrugia, 1999)'
_computing_structure_refinement 'SHELXL97 (Sheldrick, 1997)'
_computing_structure_solution 'SHELXS97 (Sheldrick, 1997)'
_diffrn_ambient_temperature 296(2)
_diffrn_detector_area_resol_mean 6.67
_diffrn_measured_fraction_theta_full 1.00
_diffrn_measured_fraction_theta_max 1.00
_diffrn_measurement_device_type 'Stoe IPDS-II'
_diffrn_measurement_method \w
_diffrn_radiation_monochromator graphite
_diffrn_radiation_source 'fine-focus sealed tube'
_diffrn_radiation_type MoK\a
_diffrn_radiation_wavelength 0.71069
_diffrn_reflns_av_R_equivalents 0.091
_diffrn_reflns_av_sigmaI/netI 0.070
_diffrn_reflns_limit_h_max 5
_diffrn_reflns_limit_h_min -5
_diffrn_reflns_limit_k_max 11
_diffrn_reflns_limit_k_min -11
_diffrn_reflns_limit_l_max 21
_diffrn_reflns_limit_l_min -21
_diffrn_reflns_number 12555
_diffrn_reflns_theta_full 27.6
_diffrn_reflns_theta_max 27.2
_diffrn_reflns_theta_min 2.3
_diffrn_standards_decay_% 0.2
_diffrn_standards_number 0
_exptl_absorpt_coefficient_mu 0.479
_exptl_absorpt_correction_type none
_exptl_crystal_colour colourless
_exptl_crystal_density_diffrn 1.472
_exptl_crystal_density_method 'not measured'
_exptl_crystal_description prism
_exptl_crystal_F_000 312
_exptl_crystal_size_max 0.48
_exptl_crystal_size_mid 0.21
_exptl_crystal_size_min 0.14
_refine_diff_density_max 0.18
_refine_diff_density_min -0.22
_refine_ls_extinction_method none
_refine_ls_goodness_of_fit_ref 0.907
_refine_ls_hydrogen_treatment constr
_refine_ls_matrix_type full
_refine_ls_number_parameters 173
_refine_ls_number_reflns 2986
_refine_ls_number_restraints 0
_refine_ls_restrained_S_all 0.907
_refine_ls_R_factor_all 0.1041
_refine_ls_R_factor_gt 0.0457
_refine_ls_shift/su_max 0.000
_refine_ls_shift/su_mean 0.000
_refine_ls_structure_factor_coef Fsqd
_refine_ls_weighting_details 'calc w = 1/[\s^2^(Fo^2^)+(0.059P)^2^] where P = (Fo^2^+2Fc^2^)/3'
_refine_ls_weighting_scheme calc
_refine_ls_wR_factor_gt 0.1052
_refine_ls_wR_factor_ref 0.1282
_reflns_number_gt 1545
_reflns_number_total 2986
_reflns_threshold_expression I>2\s(I)
_cod_data_source_file dn6260.cif
_cod_data_source_block I
_cod_database_code 2207210
_cod_database_fobs_code 2207210

loop_
_symmetry_equiv_pos_as_xyz
'x, y, z'
'-x, -y, -z'

loop_
_atom_site_label
_atom_site_fract_x
_atom_site_fract_y
_atom_site_fract_z
_atom_site_U_iso_or_equiv
_atom_site_adp_type
_atom_site_calc_flag
_atom_site_refinement_flags
_atom_site_occupancy
_atom_site_type_symbol
C1 0.9839(6) 0.7823(3) 0.77560(15) 0.0515(6) Uani d . 1 C
C2 1.1347(6) 0.8924(3) 0.73342(17) 0.0603(7) Uani d . 1 C
C3 1.3874(6) 0.9969(3) 0.76799(19) 0.0673(8) Uani d . 1 C
H3 1.4859 1.0703 0.7391 0.081 Uiso calc R 1 H
C4 1.4924(7) 0.9926(4) 0.8442(2) 0.0751(9) Uani d . 1 C
H4 1.6641 1.0624 0.8674 0.090 Uiso calc R 1 H
C5 1.3426(7) 0.8831(4) 0.88768(18) 0.0707(9) Uani d . 1 C
H5 1.4142 0.8806 0.9400 0.085 Uiso calc R 1 H
C6 1.0906(7) 0.7792(3) 0.85378(16) 0.0624(7) Uani d . 1 C
H6 0.9912 0.7068 0.8831 0.075 Uiso calc R 1 H
C7 0.3283(6) 0.4805(3) 0.74887(14) 0.0507(6) Uani d . 1 C
C8 0.2037(6) 0.4731(3) 0.66561(15) 0.0558(7) Uani d . 1 C
C9 -0.1599(7) 0.3485(4) 0.56098(16) 0.0684(8) Uani d . 1 C
H9A 0.0001 0.3462 0.5258 0.082 Uiso calc R 1 H
H9B -0.2525 0.4321 0.5514 0.082 Uiso calc R 1 H
C10 -0.3954(8) 0.2076(4) 0.5475(2) 0.0867(11) Uani d . 1 C
H10A -0.3000 0.1258 0.5564 0.130 Uiso calc R 1 H
H10B -0.4885 0.1949 0.4941 0.130 Uiso calc R 1 H
H10C -0.5503 0.2107 0.5833 0.130 Uiso calc R 1 H
C11 0.1857(6) 0.3839(3) 0.80598(15) 0.0563(7) Uani d . 1 C
C12 0.3633(7) 0.4045(4) 0.88698(16) 0.0716(9) Uani d . 1 C
H12A 0.4077 0.5090 0.9070 0.086 Uiso calc R 1 H
H12B 0.5578 0.3751 0.8822 0.086 Uiso calc R 1 H
N1 0.7262(5) 0.6773(2) 0.73902(13) 0.0563(6) Uani d . 1 N
H1 0.6685 0.6785 0.6899 0.068 Uiso calc R 1 H
N2 0.5752(5) 0.5785(2) 0.77951(12) 0.0529(6) Uani d . 1 N
O1 0.3132(5) 0.5626(2) 0.62157(11) 0.0729(6) Uani d . 1 O
O2 -0.0319(4) 0.3621(2) 0.64287(10) 0.0672(6) Uani d . 1 O
O3 -0.0582(5) 0.2969(3) 0.79184(11) 0.0814(7) Uani d . 1 O
Cl1 1.0007(2) 0.89767(10) 0.63575(5) 0.0843(3) Uani d . 1 Cl
Cl2 0.1590(2) 0.29945(11) 0.95506(4) 0.0862(3) Uani d . 1 Cl

loop_
_atom_site_aniso_label
_atom_site_aniso_U_11
_atom_site_aniso_U_22
_atom_site_aniso_U_33
_atom_site_aniso_U_12
_atom_site_aniso_U_13
_atom_site_aniso_U_23
C1 0.0444(14) 0.0510(16) 0.0543(15) 0.0007(12) 0.0039(11) 0.0037(12)
C2 0.0526(16) 0.0604(18) 0.0642(17) 0.0039(14) 0.0036(13) 0.0080(14)
C3 0.0540(17) 0.0599(19) 0.081(2) -0.0029(14) 0.0024(15) 0.0083(16)
C4 0.0602(18) 0.068(2) 0.085(2) -0.0027(16) -0.0056(16) -0.0050(17)
C5 0.0656(19) 0.077(2) 0.0610(18) 0.0074(16) -0.0131(14) -0.0047(16)
C6 0.0606(17) 0.0631(18) 0.0578(16) 0.0024(14) 0.0004(13) 0.0056(14)
C7 0.0461(14) 0.0536(16) 0.0464(13) 0.0002(12) -0.0025(11) 0.0035(11)
C8 0.0519(15) 0.0603(17) 0.0513(15) 0.0057(13) -0.0020(12) 0.0065(13)
C9 0.0686(18) 0.079(2) 0.0475(15) -0.0016(16) -0.0105(13) 0.0088(14)
C10 0.085(2) 0.088(2) 0.070(2) -0.0092(19) -0.0237(17) 0.0053(17)
C11 0.0544(16) 0.0601(18) 0.0485(14) 0.0014(14) -0.0015(12) 0.0056(12)
C12 0.0640(18) 0.089(2) 0.0515(16) -0.0090(16) -0.0026(13) 0.0173(15)
N1 0.0523(13) 0.0586(14) 0.0521(12) -0.0016(11) 0.0002(10) 0.0110(11)
N2 0.0486(12) 0.0570(14) 0.0508(12) 0.0044(11) 0.0037(10) 0.0101(10)
O1 0.0770(13) 0.0761(14) 0.0527(11) -0.0111(11) -0.0092(9) 0.0173(10)
O2 0.0673(12) 0.0734(14) 0.0475(10) -0.0106(10) -0.0094(9) 0.0080(9)
O3 0.0691(13) 0.0949(17) 0.0607(12) -0.0257(12) -0.0089(10) 0.0189(11)
Cl1 0.0843(6) 0.0919(6) 0.0685(5) -0.0045(5) -0.0028(4) 0.0287(4)
Cl2 0.0856(6) 0.1055(7) 0.0529(4) -0.0156(5) 0.0006(4) 0.0212(4)

loop_
_atom_type_symbol
_atom_type_description
_atom_type_scat_dispersion_real
_atom_type_scat_dispersion_imag
_atom_type_scat_source
C C 0.0033 0.0016 'International Tables Vol C Tables 4.2.6.8 and 6.1.1.4'
H H 0.0000 0.0000 'International Tables Vol C Tables 4.2.6.8 and 6.1.1.4'
N N 0.0061 0.0033 'International Tables Vol C Tables 4.2.6.8 and 6.1.1.4'
O O 0.0106 0.0060 'International Tables Vol C Tables 4.2.6.8 and 6.1.1.4'
Cl Cl 0.1484 0.1585 'International Tables Vol C Tables 4.2.6.8 and 6.1.1.4'

loop_
_geom_angle_atom_site_label_1
_geom_angle_atom_site_label_2
_geom_angle_atom_site_label_3
_geom_angle
C2 C1 C6 118.8(2)
C2 C1 N1 119.8(2)
C6 C1 N1 121.4(2)
C3 C2 C1 120.9(3)
C3 C2 Cl1 120.0(2)
C1 C2 Cl1 119.1(2)
C4 C3 C2 120.0(3)
C4 C3 H3 120.0
C2 C3 H3 120.0
C3 C4 C5 119.9(3)
C3 C4 H4 120.0
C5 C4 H4 120.0
C6 C5 C4 120.4(3)
C6 C5 H5 119.8
C4 C5 H5 119.8
C5 C6 C1 119.9(3)
C5 C6 H6 120.0
C1 C6 H6 120.0
N2 C7 C11 113.4(2)
N2 C7 C8 122.5(2)
C11 C7 C8 124.1(2)
O1 C8 O2 122.9(2)
O1 C8 C7 122.4(2)
O2 C8 C7 114.8(2)
O2 C9 C10 106.7(2)
O2 C9 H9A 110.4
C10 C9 H9A 110.4
O2 C9 H9B 110.4
C10 C9 H9B 110.4
H9A C9 H9B 108.6
C9 C10 H10A 109.5
C9 C10 H10B 109.5
H10A C10 H10B 109.5
C9 C10 H10C 109.5
H10A C10 H10C 109.5
H10B C10 H10C 109.5
O3 C11 C7 123.8(2)
O3 C11 C12 121.1(3)
C7 C11 C12 115.1(2)
C11 C12 Cl2 112.4(2)
C11 C12 H12A 109.1
Cl2 C12 H12A 109.1
C11 C12 H12B 109.1
Cl2 C12 H12B 109.1
H12A C12 H12B 107.9
N2 N1 C1 119.9(2)
N2 N1 H1 120.0
C1 N1 H1 120.0
N1 N2 C7 122.5(2)
C8 O2 C9 116.9(2)

loop_
_geom_bond_atom_site_label_1
_geom_bond_atom_site_label_2
_geom_bond_distance
C1 C2 1.387(4)
C1 C6 1.388(4)
C1 N1 1.405(3)
C2 C3 1.379(4)
C2 Cl1 1.737(3)
C3 C4 1.356(4)
C3 H3 0.9300
C4 C5 1.396(4)
C4 H4 0.9300
C5 C6 1.370(4)
C5 H5 0.9300
C6 H6 0.9300
C7 N2 1.313(3)
C7 C11 1.470(4)
C7 C8 1.478(3)
C8 O1 1.218(3)
C8 O2 1.315(3)
C9 O2 1.455(3)
C9 C10 1.482(4)
C9 H9A 0.9700
C9 H9B 0.9700
C10 H10A 0.9600
C10 H10B 0.9600
C10 H10C 0.9600
C11 O3 1.205(3)
C11 C12 1.518(3)
C12 Cl2 1.765(3)
C12 H12A 0.9700
C12 H12B 0.9700
N1 N2 1.301(3)
N1 H1 0.8600

loop_
_geom_hbond_atom_site_label_D
_geom_hbond_atom_site_label_H
_geom_hbond_atom_site_label_A
_geom_hbond_site_symmetry_A
_geom_hbond_distance_DH
_geom_hbond_distance_HA
_geom_hbond_distance_DA
_geom_hbond_angle_DHA
N1 H1 O1 . 0.86 1.95 2.608(3) 132
C12 H12B O3 1_655 0.97 2.56 3.426(5) 148

loop_
_cod_related_entry_id
_cod_related_entry_database
_cod_related_entry_code
1 ChemSpider 21180149
